data_4089647
loop_
_publ_author_name
'Izod, Keith'
'Dixon, Casey M.'
'McMeekin, Emma'
'Rodgers, Lee'
'Harrington, Ross W.'
'Baisch, Ulrich'

_publ_section_title
;
 Synthesis and Structural Characterization of Phosphine--Borane-Stabilized
 Dicarbanions with either Rigid or Flexible Spacers
;
_journal_issue 1
_journal_name_full Organometallics
_journal_page_first 378
_journal_paper_doi 10.1021/om4011142
_journal_volume 33
_journal_year 2013
_chemical_formula_moiety '2(C44 H64 B2 Li2 N4 P2), 2(C2.5 O0.5)'
_chemical_formula_sum 'C93 H128 B4 Li4 N8 O P4'
_chemical_formula_weight 1568.91
_space_group_crystal_system monoclinic
_space_group_IT_number 15
_space_group_name_Hall '-C 2yc'
_space_group_name_H-M_alt 'C 1 2/c 1'
_atom_sites_solution_hydrogens mixed
_atom_sites_solution_primary direct
_audit_creation_date 2013-11-12
_audit_creation_method
;
Olex2 1.2
(compiled 2013.09.17 svn.r2790 for OlexSys, GUI svn.r4601)
;
_cell_angle_alpha 90
_cell_angle_beta 97.244(3)
_cell_angle_gamma 90
_cell_formula_units_Z 2
_cell_length_a 21.2669(6)
_cell_length_b 16.6747(5)
_cell_length_c 14.4678(4)
_cell_measurement_reflns_used 9159
_cell_measurement_temperature 150(2)
_cell_measurement_theta_max 28.5967
_cell_measurement_theta_min 3.0372
_cell_volume 5089.6(3)
_computing_cell_refinement
;
CrysAlisPro, Oxford Diffraction Ltd.,
Version 1.171.33.66 (release 28-04-2010 CrysAlis171 .NET)
(compiled Apr 28 2010,14:27:37)
;
_computing_data_collection
;
CrysAlisPro, Oxford Diffraction Ltd.,
Version 1.171.33.66 (release 28-04-2010 CrysAlis171 .NET)
(compiled Apr 28 2010,14:27:37)
;
_computing_data_reduction
;
CrysAlisPro, Oxford Diffraction Ltd.,
Version 1.171.33.66 (release 28-04-2010 CrysAlis171 .NET)
(compiled Apr 28 2010,14:27:37)
;
_computing_molecular_graphics
;
O. V. Dolomanov, L. J. Bourhis, R. J. Gildea, J. A. K. Howard and H. Puschmann,
OLEX2: a complete structure solution, refinement and analysis program.
J. Appl. Cryst. (2009). 42, 339-341.
;
_computing_publication_material
;
O. V. Dolomanov, L. J. Bourhis, R. J. Gildea, J. A. K. Howard and H. Puschmann,
OLEX2: a complete structure solution, refinement and analysis program.
J. Appl. Cryst. (2009). 42, 339-341.
;
_computing_structure_refinement
;
SHELX, G.M. Sheldrick, Acta Cryst.
(2008). A64, 112-122
;
_computing_structure_solution
;
SHELX, G.M. Sheldrick, Acta Cryst.
(2008). A64, 112-122
;
_diffrn_ambient_temperature 150.15
_diffrn_detector_area_resol_mean 10.3968
_diffrn_measured_fraction_theta_full 0.997
_diffrn_measured_fraction_theta_max 0.867
_diffrn_measurement_details
;
#__ type_ start__ end____ width___ exp.time_
  1 omega  -28.00   -1.00   1.0000   10.0000
omega____ theta____ kappa____ phi______ frames
    -        9.8257  -38.0000  150.0000 27

#__ type_ start__ end____ width___ exp.time_
  2 omega  -39.00   43.00   1.0000   10.0000
omega____ theta____ kappa____ phi______ frames
    -        9.8257  -77.0000   30.0000 82

#__ type_ start__ end____ width___ exp.time_
  3 omega  -18.00    9.00   1.0000   10.0000
omega____ theta____ kappa____ phi______ frames
    -        9.8257  -77.0000  -90.0000 27

#__ type_ start__ end____ width___ exp.time_
  4 omega  -27.00    0.00   1.0000   10.0000
omega____ theta____ kappa____ phi______ frames
    -        9.8257  -38.0000  -60.0000 27

#__ type_ start__ end____ width___ exp.time_
  5 omega  -36.00   40.00   1.0000   10.0000
omega____ theta____ kappa____ phi______ frames
    -        9.8257  -77.0000  150.0000 76

#__ type_ start__ end____ width___ exp.time_
  6 omega  -51.00  -12.00   1.0000   10.0000
omega____ theta____ kappa____ phi______ frames
    -        9.8257  -78.0000 -175.0000 39

#__ type_ start__ end____ width___ exp.time_
  7 omega  -63.00  -10.00   1.0000   10.0000
omega____ theta____ kappa____ phi______ frames
    -        9.8257  -77.0000  -30.0000 53
;
_diffrn_measurement_device_type 'Xcalibur, Atlas, Gemini ultra'
_diffrn_measurement_method '\w scans'
_diffrn_orient_matrix_UB_11 -0.0081234000
_diffrn_orient_matrix_UB_12 -0.0136793000
_diffrn_orient_matrix_UB_13 -0.0464057000
_diffrn_orient_matrix_UB_21 0.0157812000
_diffrn_orient_matrix_UB_22 0.0334697000
_diffrn_orient_matrix_UB_23 -0.0167587000
_diffrn_orient_matrix_UB_31 0.0285159000
_diffrn_orient_matrix_UB_32 -0.0224217000
_diffrn_orient_matrix_UB_33 0.0033588000
_diffrn_radiation_monochromator graphite
_diffrn_radiation_type 'Mo K\a'
_diffrn_radiation_wavelength 0.7107
_diffrn_reflns_av_R_equivalents 0.0280
_diffrn_reflns_av_unetI/netI 0.0445
_diffrn_reflns_Laue_measured_fraction_full 0.997
_diffrn_reflns_Laue_measured_fraction_max 0.867
_diffrn_reflns_limit_h_max 28
_diffrn_reflns_limit_h_min -25
_diffrn_reflns_limit_k_max 18
_diffrn_reflns_limit_k_min -22
_diffrn_reflns_limit_l_max 18
_diffrn_reflns_limit_l_min -18
_diffrn_reflns_number 43405
_diffrn_reflns_point_group_measured_fraction_full 0.997
_diffrn_reflns_point_group_measured_fraction_max 0.867
_diffrn_reflns_theta_full 25.000
_diffrn_reflns_theta_max 28.66
_diffrn_reflns_theta_min 3.04
_diffrn_source 'Enhance (Mo) X-ray Source'
_diffrn_standards_number 0
_exptl_absorpt_coefficient_mu 0.118
_exptl_absorpt_correction_T_max 1.00000
_exptl_absorpt_correction_T_min 0.96451
_exptl_absorpt_correction_type multi-scan
_exptl_absorpt_process_details
;
CrysAlisPro, Oxford Diffraction Ltd.,
Version 1.171.33.66 (release 28-04-2010 CrysAlis171 .NET)
(compiled Apr 28 2010,14:27:37)
Empirical absorption correction using spherical harmonics,
 implemented in SCALE3 ABSPACK scaling algorithm.
;
_exptl_crystal_colour orange
_exptl_crystal_colour_primary orange
_exptl_crystal_density_diffrn 1.024
_exptl_crystal_description block
_exptl_crystal_F_000 1684
_exptl_crystal_size_max 0.3
_exptl_crystal_size_mid 0.1
_exptl_crystal_size_min 0.1
_refine_diff_density_max 0.715
_refine_diff_density_min -0.270
_refine_diff_density_rms 0.081
_refine_ls_extinction_method none
_refine_ls_goodness_of_fit_ref 0.970
_refine_ls_hydrogen_treatment mixed
_refine_ls_matrix_type full
_refine_ls_number_parameters 395
_refine_ls_number_reflns 5687
_refine_ls_number_restraints 0
_refine_ls_restrained_S_all 0.970
_refine_ls_R_factor_all 0.0816
_refine_ls_R_factor_gt 0.0554
_refine_ls_shift/su_max 0.001
_refine_ls_shift/su_mean 0.000
_refine_ls_structure_factor_coef Fsqd
_refine_ls_weighting_details
;
 w=1/[\s^2^(Fo^2^)+(0.1360P)^2^]
 where P=(Fo^2^+2Fc^2^)/3
;
_refine_ls_weighting_scheme calc
_refine_ls_wR_factor_gt 0.1773
_refine_ls_wR_factor_ref 0.1888
_reflns_Friedel_coverage 0.000
_reflns_number_gt 3781
_reflns_number_total 5687
_reflns_threshold_expression 'I > 2\s(I)'
_cod_data_source_file om4011142_si_001.cif
_cod_data_source_block 2b_ki475
_cod_database_code 4089647
_shelxl_version_number 2013-2
_chemical_oxdiff_formula 'C44 H54 Li2 N4 B2 P2'
_shelx_space_group_comment
;
The symmetry employed for this shelxl refinement is uniquely defined
by the following loop, which should always be used as a source of
symmetry information in preference to the above space-group names.
They are only intended as comments.
;
_reflns_odcompleteness_completeness 99.74
_reflns_odcompleteness_iscentric 1
_reflns_odcompleteness_theta 24.97
_olex2_refinement_description
;
1. Fixed Uiso
 At 1.2 times of:
  All C(H) groups, All C(H,H) groups
 At 1.5 times of:
  All C(H,H,H) groups, All C(H,H,H,H,H,H) groups
2. Uiso/Uaniso restraints and constraints
Uanis(C10) = Uanis(C10A)
Uanis(C8) = Uanis(C8A)
Uanis(C7) = Uanis(C7A)
Uanis(C14) = Uanis(C14A)
Uanis(C13) = Uanis(C13A)
Uanis(C12) = Uanis(C12A)
Uanis(N4) = Uanis(N1)
3. Others
 Sof(C18A)=Sof(H18D)=Sof(H18E)=Sof(H18F)=Sof(C19A)=Sof(H19C)=Sof(H19D)=
 Sof(C20A)=Sof(H20C)=Sof(H20D)=Sof(C21A)=Sof(H21D)=Sof(H21E)=Sof(H21F)=
 Sof(C22A)=Sof(H22D)=Sof(H22E)=Sof(H22F)=1-FVAR(1)
 Sof(C18)=Sof(H18A)=Sof(H18B)=Sof(H18C)=Sof(C19)=Sof(H19A)=Sof(H19B)=Sof(C20)=
 Sof(H20A)=Sof(H20B)=Sof(C21)=Sof(H21A)=Sof(H21B)=Sof(H21C)=Sof(C22)=Sof(H22A)=
 Sof(H22B)=Sof(H22C)=FVAR(1)
 Sof(C10)=Sof(H10)=1-FVAR(2)
 Sof(C10A)=Sof(H10A)=FVAR(2)
 Sof(C1B)=Sof(H1BA)=1-FVAR(3)
 Sof(C1A)=Sof(H1AA)=FVAR(3)
 Sof(C8A)=Sof(H8A)=1-FVAR(4)
 Sof(C8)=Sof(H8)=FVAR(4)
 Sof(H6A)=Sof(C7)=Sof(H7)=1-FVAR(5)
 Sof(H6B)=Sof(C7A)=Sof(H7A)=FVAR(5)
 Sof(C12)=Sof(H12)=1-FVAR(6)
 Sof(C12A)=Sof(H12A)=FVAR(6)
 Sof(C13)=Sof(H13)=1-FVAR(7)
 Sof(C13A)=Sof(H13A)=FVAR(7)
 Sof(C14)=Sof(H14)=Sof(H15)=1-FVAR(8)
 Sof(C14A)=Sof(H14A)=Sof(H15A)=FVAR(8)
 Sof(H17A)=Sof(H17B)=Sof(H17C)=Sof(N4)=1-FVAR(9)
 Sof(H17D)=Sof(H17E)=Sof(H17F)=Sof(N1)=FVAR(9)
 Fixed Sof: C105(0.25) O100(0.25) C103(0.25) C102(0.25) C104(0.5)
4.a Secondary CH2 refined with riding coordinates:
 C19(H19A,H19B), C19A(H19C,H19D), C20(H20A,H20B), C20A(H20C,H20D)
4.b Me refined with riding coordinates:
 C17(H17D,H17E,H17F), C17(H17A,H17B,H17C), C21(H21A,H21B,H21C), C21A(H21D,H21E,
 H21F), C22(H22A,H22B,H22C), C22A(H22D,H22E,H22F)
4.c Aromatic/amide H refined with riding coordinates:
 C1A(H1AA), C1B(H1BA), C6(H6A), C6(H6B), C7(H7), C7A(H7A), C8(H8), C8A(H8A),
 C10(H10), C10A(H10A), C12(H12), C12A(H12A), C13(H13), C13A(H13A), C14(H14),
 C14A(H14A), C15(H15), C15(H15A), C16(H16)
4.d Idealised Me refined as rotating group:
 C18(H18A,H18B,H18C), C18A(H18D,H18E,H18F)
;

loop_
_space_group_symop_operation_xyz
'x, y, z'
'-x, y, -z+1/2'
'x+1/2, y+1/2, z'
'-x+1/2, y+1/2, -z+1/2'
'-x, -y, -z'
'x, -y, z-1/2'
'-x+1/2, -y+1/2, -z'
'x+1/2, -y+1/2, z-1/2'

loop_
_atom_site_label
_atom_site_type_symbol
_atom_site_fract_x
_atom_site_fract_y
_atom_site_fract_z
_atom_site_U_iso_or_equiv
_atom_site_adp_type
_atom_site_occupancy
_atom_site_site_symmetry_order
_atom_site_calc_flag
_atom_site_refinement_flags_posn
_atom_site_refinement_flags_adp
_atom_site_refinement_flags_occupancy
_atom_site_disorder_assembly
_atom_site_disorder_group
B1 B 0.70947(12) 0.67651(16) 0.29945(19) 0.0380(6) Uani 1 1 d . . . . .
H1A H 0.7038(12) 0.7065(15) 0.368(2) 0.052(7) Uiso 1 1 d . . . . .
H1B H 0.7547(12) 0.6875(14) 0.2801(17) 0.047(6) Uiso 1 1 d . . . . .
H1C H 0.6965(12) 0.6103(16) 0.3107(18) 0.056(7) Uiso 1 1 d . . . . .
C1 C 0.56756(9) 0.71389(11) 0.23765(13) 0.0225(4) Uani 1 1 d . . . . .
H1 H 0.5445(10) 0.7555(15) 0.2222(16) 0.035(6) Uiso 1 1 d . . . . .
C1A C 0.7195(5) 0.6202(15) -0.0166(10) 0.066(4) Uani 0.52(3) 1 d . . P A 6
H1AA H 0.7600 0.6062 -0.0330 0.079 Uiso 0.52(3) 1 calc R U P A 6
C1B C 0.7100(5) 0.6664(15) -0.0354(7) 0.060(4) Uani 0.48(3) 1 d . . P A 5
H1BA H 0.7498 0.6646 -0.0585 0.072 Uiso 0.48(3) 1 calc R U P A 5
C2 C 0.53295(8) 0.63880(10) 0.24177(11) 0.0200(4) Uani 1 1 d . . . . .
C3 C 0.56185(9) 0.56402(11) 0.23266(12) 0.0241(4) Uani 1 1 d . . . . .
H3 H 0.6060(10) 0.5634(12) 0.2189(14) 0.029(5) Uiso 1 1 d . . . . .
C4 C 0.53102(9) 0.49154(11) 0.24121(12) 0.0273(4) Uani 1 1 d . . . . .
H4 H 0.5525(11) 0.4383(15) 0.2359(17) 0.045(6) Uiso 1 1 d . . . . .
C5 C 0.65265(10) 0.68326(15) 0.09216(15) 0.0430(6) Uani 1 1 d . . . . .
C6 C 0.59898(11) 0.66903(14) 0.03014(15) 0.0430(6) Uani 1 1 d . . . . .
H6A H 0.5586 0.6772 0.0501 0.052 Uiso 0.90(4) 1 calc R U P B 5
H6B H 0.5576 0.6878 0.0366 0.052 Uiso 0.10(4) 1 calc R U P B 6
C7 C 0.6020(5) 0.6434(8) -0.0596(3) 0.056(2) Uani 0.90(4) 1 d . . P A 5
H7 H 0.5654 0.6232 -0.0966 0.068 Uiso 0.90(4) 1 calc R U P B 5
C7A C 0.618(3) 0.616(5) -0.054(3) 0.056(2) Uani 0.10(4) 1 d . . P A 6
H7A H 0.5840 0.5865 -0.0879 0.068 Uiso 0.10(4) 1 calc R U P B 6
C8 C 0.6559(5) 0.6473(6) -0.0930(7) 0.0581(18) Uani 0.521(10) 1 d . . P A 5
H8 H 0.6578 0.6369 -0.1572 0.070 Uiso 0.521(10) 1 calc R U P A 5
C8A C 0.6675(5) 0.6089(7) -0.0793(7) 0.0581(18) Uani 0.479(10) 1 d . . P A 6
H8A H 0.6714 0.5956 -0.1422 0.070 Uiso 0.479(10) 1 calc R U P A 6
C10 C 0.7151(4) 0.6519(6) 0.0712(7) 0.0500(17) Uani 0.529(11) 1 d . . P A 6
H10 H 0.7512 0.6537 0.1170 0.060 Uiso 0.529(11) 1 calc R U P A 6
C10A C 0.7070(5) 0.6884(7) 0.0569(8) 0.0500(17) Uani 0.471(11) 1 d . . P A 5
H10A H 0.7440 0.7070 0.0945 0.060 Uiso 0.471(11) 1 calc R U P A 5
C11 C 0.65761(9) 0.82807(13) 0.19777(14) 0.0324(5) Uani 1 1 d . . . . .
C12 C 0.6224(3) 0.8689(4) 0.1245(6) 0.0501(18) Uani 0.643(13) 1 d . . P C 3
H12 H 0.5912 0.8413 0.0836 0.060 Uiso 0.643(13) 1 calc R U P C 3
C12A C 0.6086(6) 0.8841(8) 0.1611(10) 0.0501(18) Uani 0.357(13) 1 d . . P C 4
H12A H 0.5670 0.8646 0.1415 0.060 Uiso 0.357(13) 1 calc R U P C 4
C13 C 0.6330(4) 0.9488(5) 0.1120(7) 0.065(2) Uani 0.607(13) 1 d . . P C 3
H13 H 0.6051 0.9800 0.0699 0.079 Uiso 0.607(13) 1 calc R U P C 3
C13A C 0.6204(7) 0.9636(8) 0.1541(10) 0.065(2) Uani 0.393(13) 1 d . . P C 4
H13A H 0.5887 0.9971 0.1221 0.079 Uiso 0.393(13) 1 calc R U P C 4
C14 C 0.6862(9) 0.9827(10) 0.1633(13) 0.049(2) Uani 0.37(2) 1 d . . P C 3
H14 H 0.6999 1.0339 0.1450 0.059 Uiso 0.37(2) 1 calc R U P C 3
C14A C 0.6745(5) 0.9961(6) 0.1901(8) 0.049(2) Uani 0.63(2) 1 d . . P C 4
H14A H 0.6823 1.0518 0.1833 0.059 Uiso 0.63(2) 1 calc R U P C 4
C15 C 0.71946(11) 0.94642(14) 0.23819(17) 0.0456(6) Uani 1 1 d . . . . .
H15 H 0.7480 0.9752 0.2819 0.055 Uiso 0.37(2) 1 calc R U P C 3
H15A H 0.7584 0.9688 0.2659 0.055 Uiso 0.63(2) 1 calc R U P C 4
C16 C 0.70917(10) 0.86515(13) 0.24687(15) 0.0356(5) Uani 1 1 d . . . . .
H16 H 0.7382 0.8342 0.2875 0.043 Uiso 1 1 calc R U . . .
C17 C 0.56221(11) 0.56653(15) 0.48910(16) 0.0461(6) Uani 1 1 d . . . . .
H17D H 0.5758 0.5318 0.4407 0.069 Uiso 0.571(7) 1 calc R U P D 2
H17E H 0.5191 0.5858 0.4692 0.069 Uiso 0.571(7) 1 calc R U P D 2
H17F H 0.5629 0.5361 0.5472 0.069 Uiso 0.571(7) 1 calc R U P D 2
H17A H 0.5530 0.5368 0.4305 0.069 Uiso 0.429(7) 1 calc R U P D 1
H17B H 0.5286 0.6060 0.4939 0.069 Uiso 0.429(7) 1 calc R U P D 1
H17C H 0.5642 0.5292 0.5417 0.069 Uiso 0.429(7) 1 calc R U P D 1
C18 C 0.6755(3) 0.5496(5) 0.4837(6) 0.045(2) Uani 0.361(8) 1 d . . P D 1
H18A H 0.6632 0.5137 0.4309 0.068 Uiso 0.361(8) 1 calc R U P D 1
H18B H 0.6828 0.5181 0.5412 0.068 Uiso 0.361(8) 1 calc R U P D 1
H18C H 0.7146 0.5779 0.4741 0.068 Uiso 0.361(8) 1 calc R U P D 1
C18A C 0.6682(2) 0.5983(5) 0.5338(4) 0.080(3) Uani 0.639(8) 1 d . . P D 2
H18D H 0.6803 0.5646 0.4835 0.120 Uiso 0.639(8) 1 calc R U P D 2
H18E H 0.6662 0.5656 0.5896 0.120 Uiso 0.639(8) 1 calc R U P D 2
H18F H 0.6997 0.6410 0.5478 0.120 Uiso 0.639(8) 1 calc R U P D 2
C19 C 0.6417(4) 0.6565(5) 0.5732(4) 0.046(2) Uani 0.361(8) 1 d . . P D 1
H19A H 0.6867 0.6726 0.5762 0.055 Uiso 0.361(8) 1 calc R U P D 1
H19B H 0.6370 0.6241 0.6293 0.055 Uiso 0.361(8) 1 calc R U P D 1
C19A C 0.5872(3) 0.6898(4) 0.5740(3) 0.0568(17) Uani 0.639(8) 1 d . . P D 2
H19C H 0.5985 0.6661 0.6366 0.068 Uiso 0.639(8) 1 calc R U P D 2
H19D H 0.5407 0.6977 0.5642 0.068 Uiso 0.639(8) 1 calc R U P D 2
C20 C 0.6008(5) 0.7302(7) 0.5727(6) 0.042(2) Uani 0.361(8) 1 d . . P D 1
H20A H 0.6124 0.7595 0.6319 0.051 Uiso 0.361(8) 1 calc R U P D 1
H20B H 0.5561 0.7131 0.5707 0.051 Uiso 0.361(8) 1 calc R U P D 1
C20A C 0.6194(3) 0.7696(4) 0.5701(3) 0.0621(16) Uani 0.639(8) 1 d . . P D 2
H20C H 0.6031 0.8079 0.6137 0.075 Uiso 0.639(8) 1 calc R U P D 2
H20D H 0.6657 0.7638 0.5873 0.075 Uiso 0.639(8) 1 calc R U P D 2
C21 C 0.5432(10) 0.8377(13) 0.4537(19) 0.071(6) Uani 0.361(8) 1 d . . P D 1
H21A H 0.5391 0.8827 0.4961 0.107 Uiso 0.361(8) 1 calc R U P D 1
H21B H 0.5085 0.7997 0.4572 0.107 Uiso 0.361(8) 1 calc R U P D 1
H21C H 0.5416 0.8579 0.3898 0.107 Uiso 0.361(8) 1 calc R U P D 1
C21A C 0.5486(5) 0.8363(7) 0.4755(11) 0.068(4) Uani 0.639(8) 1 d . . P D 2
H21D H 0.5516 0.8793 0.5221 0.102 Uiso 0.639(8) 1 calc R U P D 2
H21E H 0.5150 0.7987 0.4873 0.102 Uiso 0.639(8) 1 calc R U P D 2
H21F H 0.5387 0.8594 0.4131 0.102 Uiso 0.639(8) 1 calc R U P D 2
C22 C 0.6616(4) 0.8257(6) 0.4966(6) 0.047(2) Uani 0.361(8) 1 d . . P D 1
H22A H 0.6615 0.8706 0.5403 0.070 Uiso 0.361(8) 1 calc R U P D 1
H22B H 0.6745 0.8450 0.4378 0.070 Uiso 0.361(8) 1 calc R U P D 1
H22C H 0.6916 0.7847 0.5233 0.070 Uiso 0.361(8) 1 calc R U P D 1
C22A C 0.6549(2) 0.8671(4) 0.4678(4) 0.0560(14) Uani 0.639(8) 1 d . . P D 2
H22D H 0.6509 0.9091 0.5141 0.084 Uiso 0.639(8) 1 calc R U P D 2
H22E H 0.6452 0.8895 0.4050 0.084 Uiso 0.639(8) 1 calc R U P D 2
H22F H 0.6984 0.8462 0.4760 0.084 Uiso 0.639(8) 1 calc R U P D 2
Li1 Li 0.60977(17) 0.7011(3) 0.3869(2) 0.0406(9) Uani 1 1 d . . . . .
N1 N 0.6050(3) 0.6346(4) 0.5042(4) 0.0369(10) Uani 0.571(7) 1 d . . P D 2
N2 N 0.60629(10) 0.79563(17) 0.48146(14) 0.0602(7) Uani 1 1 d . . . . .
N4 N 0.6243(3) 0.6086(5) 0.4909(5) 0.0369(10) Uani 0.429(7) 1 d . . P D 1
P1 P 0.64433(2) 0.72103(3) 0.20900(3) 0.02603(18) Uani 1 1 d . . . . .
C105 C 0.4283(13) 0.8378(16) 0.6712(16) 0.105(10) Uani 0.25 1 d . . P . .
O100 O 0.5000 0.9472(7) 0.7500 0.263(11) Uani 0.5 2 d S T P . .
C103 C 0.4147(15) 0.8993(17) 0.6557(19) 0.111(7) Uani 0.25 1 d . . P . .
C102 C 0.4542(9) 0.8848(13) 0.7011(10) 0.075(4) Uani 0.25 1 d . . P . .
C104 C 0.4783(5) 0.8036(5) 0.7234(5) 0.100(4) Uani 0.5 1 d . . P . .

loop_
_atom_site_aniso_label
_atom_site_aniso_U_11
_atom_site_aniso_U_22
_atom_site_aniso_U_33
_atom_site_aniso_U_23
_atom_site_aniso_U_13
_atom_site_aniso_U_12
B1 0.0242(12) 0.0413(15) 0.0466(15) 0.0037(11) -0.0024(10) 0.0041(10)
C1 0.0206(9) 0.0220(10) 0.0246(9) 0.0028(7) 0.0019(7) 0.0009(7)
C1A 0.050(4) 0.080(11) 0.074(5) -0.036(6) 0.038(4) -0.017(5)
C1B 0.048(4) 0.074(10) 0.064(4) -0.019(5) 0.034(3) -0.016(5)
C2 0.0213(9) 0.0239(9) 0.0143(8) 0.0001(6) 0.0006(7) 0.0004(7)
C3 0.0254(10) 0.0257(10) 0.0216(9) 0.0004(7) 0.0049(7) 0.0039(8)
C4 0.0391(11) 0.0209(10) 0.0219(9) 0.0001(7) 0.0044(8) 0.0051(8)
C5 0.0373(12) 0.0571(15) 0.0370(12) -0.0099(10) 0.0142(10) -0.0200(11)
C6 0.0433(13) 0.0530(15) 0.0332(11) -0.0051(10) 0.0073(10) -0.0105(11)
C7 0.056(3) 0.077(5) 0.0376(15) -0.017(2) 0.0111(17) -0.019(3)
C7A 0.056(3) 0.077(5) 0.0376(15) -0.017(2) 0.0111(17) -0.019(3)
C8 0.062(4) 0.073(5) 0.044(3) -0.023(4) 0.024(3) -0.012(4)
C8A 0.062(4) 0.073(5) 0.044(3) -0.023(4) 0.024(3) -0.012(4)
C10 0.030(2) 0.066(5) 0.057(3) -0.024(4) 0.020(2) -0.008(4)
C10A 0.030(2) 0.066(5) 0.057(3) -0.024(4) 0.020(2) -0.008(4)
C11 0.0251(10) 0.0376(12) 0.0333(10) 0.0084(8) -0.0016(8) -0.0109(8)
C12 0.044(3) 0.040(3) 0.060(4) 0.016(3) -0.021(3) -0.016(2)
C12A 0.044(3) 0.040(3) 0.060(4) 0.016(3) -0.021(3) -0.016(2)
C13 0.063(4) 0.047(3) 0.077(6) 0.028(4) -0.028(4) -0.018(3)
C13A 0.063(4) 0.047(3) 0.077(6) 0.028(4) -0.028(4) -0.018(3)
C14 0.046(4) 0.035(3) 0.066(6) 0.009(3) 0.007(3) -0.013(3)
C14A 0.046(4) 0.035(3) 0.066(6) 0.009(3) 0.007(3) -0.013(3)
C15 0.0445(13) 0.0443(13) 0.0456(13) 0.0031(11) -0.0032(10) -0.0203(11)
C16 0.0302(11) 0.0413(12) 0.0337(11) 0.0030(9) -0.0020(9) -0.0091(9)
C17 0.0465(14) 0.0548(15) 0.0368(12) 0.0067(10) 0.0046(10) -0.0101(11)
C18 0.031(3) 0.050(5) 0.057(5) 0.020(4) 0.012(3) 0.010(3)
C18A 0.042(3) 0.126(7) 0.070(4) 0.049(5) -0.003(3) 0.009(3)
C19 0.046(5) 0.060(5) 0.028(3) 0.007(3) -0.006(3) -0.008(4)
C19A 0.059(4) 0.086(5) 0.026(2) -0.005(3) 0.0099(19) -0.032(3)
C20 0.040(6) 0.055(7) 0.035(4) -0.021(5) 0.016(4) -0.019(5)
C20A 0.062(3) 0.092(5) 0.032(2) -0.011(3) 0.008(2) -0.040(3)
C21 0.044(7) 0.093(11) 0.070(8) -0.046(6) -0.020(5) 0.040(7)
C21A 0.045(5) 0.062(5) 0.097(9) -0.023(4) 0.008(5) -0.017(4)
C22 0.049(5) 0.038(5) 0.050(5) -0.009(4) -0.005(3) -0.008(4)
C22A 0.047(3) 0.063(4) 0.061(3) -0.016(3) 0.022(2) -0.018(3)
Li1 0.037(2) 0.060(2) 0.0251(17) 0.0075(16) 0.0051(15) 0.0000(17)
N1 0.027(3) 0.055(3) 0.0285(18) 0.0069(19) 0.0017(17) -0.0041(17)
N2 0.0309(11) 0.1086(19) 0.0401(12) -0.0270(12) 0.0007(9) 0.0040(12)
N4 0.027(3) 0.055(3) 0.0285(18) 0.0069(19) 0.0017(17) -0.0041(17)
P1 0.0205(3) 0.0315(3) 0.0261(3) 0.00046(19) 0.00316(19) -0.00414(19)
C105 0.122(17) 0.135(19) 0.074(13) -0.069(16) 0.078(13) -0.065(18)
O100 0.50(3) 0.068(7) 0.262(19) 0.000 0.21(2) 0.000
C103 0.129(18) 0.13(2) 0.083(13) 0.009(13) 0.040(12) 0.050(16)
C102 0.100(11) 0.091(12) 0.045(7) 0.007(9) 0.048(7) 0.016(12)
C104 0.146(13) 0.110(6) 0.065(7) 0.012(4) 0.091(7) 0.013(6)

loop_
_atom_type_symbol
_atom_type_description
_atom_type_scat_dispersion_real
_atom_type_scat_dispersion_imag
_atom_type_scat_source
C C 0.0033 0.0016 'International Tables Vol C Tables 4.2.6.8 and 6.1.1.4'
H H 0.0000 0.0000 'International Tables Vol C Tables 4.2.6.8 and 6.1.1.4'
B B 0.0013 0.0007 'International Tables Vol C Tables 4.2.6.8 and 6.1.1.4'
N N 0.0061 0.0033 'International Tables Vol C Tables 4.2.6.8 and 6.1.1.4'
P P 0.1023 0.0942 'International Tables Vol C Tables 4.2.6.8 and 6.1.1.4'
Li Li -0.0003 0.0001 'International Tables Vol C Tables 4.2.6.8 and 6.1.1.4'
O O 0.0106 0.0060 'International Tables Vol C Tables 4.2.6.8 and 6.1.1.4'

loop_
_geom_angle_atom_site_label_1
_geom_angle_atom_site_label_2
_geom_angle_atom_site_label_3
_geom_angle
_geom_angle_site_symmetry_1
_geom_angle_site_symmetry_3
H1A B1 H1B 111.0(19) . .
H1A B1 H1C 104.3(18) . .
H1B B1 H1C 116.6(18) . .
Li1 B1 H1A 47.9(13) . .
Li1 B1 H1B 156.9(14) . .
Li1 B1 H1C 82.0(13) . .
P1 B1 H1A 106.1(13) . .
P1 B1 H1B 110.7(13) . .
P1 B1 H1C 107.5(12) . .
P1 B1 Li1 73.34(11) . .
C2 C1 H1 115.4(15) . .
C2 C1 Li1 91.27(15) . .
C2 C1 P1 124.26(14) . .
Li1 C1 H1 118.1(15) . .
P1 C1 H1 113.8(15) . .
P1 C1 Li1 87.83(12) . .
C8A C1A H1AA 119.2 . .
C8A C1A C10 121.5(10) . .
C10 C1A H1AA 119.2 . .
C8 C1B H1BA 119.7 . .
C8 C1B C10A 120.5(8) . .
C10A C1B H1BA 119.7 . .
C1 C2 Li1 56.08(12) . .
C2 C2 C1 120.66(10) 2_655 .
C2 C2 Li1 112.00(15) 2_655 .
C3 C2 C1 122.00(16) . .
C3 C2 C2 117.31(11) . 2_655
C3 C2 Li1 100.71(14) . .
C2 C3 H3 118.0(12) . .
C4 C3 C2 123.22(17) . .
C4 C3 H3 118.8(12) . .
C3 C4 H4 122.5(14) . .
C4 C4 C3 119.45(11) 2_655 .
C4 C4 H4 118.0(13) 2_655 .
C6 C5 C10 119.4(4) . .
C6 C5 P1 119.36(17) . .
C10 C5 P1 120.0(4) . .
C10A C5 C6 116.8(5) . .
C10A C5 P1 121.6(5) . .
C5 C6 H6A 118.9 . .
C5 C6 H6B 125.4 . .
C5 C6 C7A 109(2) . .
C7 C6 C5 122.2(5) . .
C7 C6 H6A 118.9 . .
C7A C6 H6B 125.4 . .
C6 C7 H7 120.5 . .
C8 C7 C6 119.0(6) . .
C8 C7 H7 120.5 . .
C6 C7A H7A 116.0 . .
C8A C7A C6 128(4) . .
C8A C7A H7A 116.0 . .
C1B C8 H8 120.1 . .
C7 C8 C1B 119.8(8) . .
C7 C8 H8 120.1 . .
C1A C8A H8A 120.9 . .
C7A C8A C1A 118(2) . .
C7A C8A H8A 120.9 . .
C1A C10 C5 118.9(9) . .
C1A C10 H10 120.6 . .
C5 C10 H10 120.6 . .
C1B C10A H10A 120.0 . .
C5 C10A C1B 120.0(9) . .
C5 C10A H10A 120.0 . .
C12 C11 P1 118.2(3) . .
C12A C11 P1 123.6(5) . .
C16 C11 C12 119.3(3) . .
C16 C11 C12A 112.9(5) . .
C16 C11 P1 121.18(16) . .
C11 C12 H12 120.2 . .
C13 C12 C11 119.6(6) . .
C13 C12 H12 120.2 . .
C11 C12A H12A 119.2 . .
C13A C12A C11 121.7(11) . .
C13A C12A H12A 119.2 . .
C12 C13 H13 121.2 . .
C12 C13 C14 117.6(10) . .
C14 C13 H13 121.2 . .
C12A C13A H13A 118.9 . .
C14A C13A C12A 122.3(12) . .
C14A C13A H13A 118.9 . .
C13 C14 H14 118.3 . .
C15 C14 C13 123.4(13) . .
C15 C14 H14 118.3 . .
C13A C14A H14A 121.1 . .
C13A C14A C15 117.7(9) . .
C15 C14A H14A 121.1 . .
C14 C15 H15 122.0 . .
C14 C15 C16 115.9(8) . .
C14A C15 H15A 119.1 . .
C16 C15 C14A 121.7(4) . .
C16 C15 H15 122.0 . .
C16 C15 H15A 119.1 . .
C11 C16 C15 121.3(2) . .
C11 C16 H16 119.4 . .
C15 C16 H16 119.4 . .
H17D C17 H17E 109.5 . .
H17D C17 H17F 109.5 . .
H17E C17 H17F 109.5 . .
H17A C17 H17B 109.5 . .
H17A C17 H17C 109.5 . .
H17B C17 H17C 109.5 . .
N1 C17 H17D 109.5 . .
N1 C17 H17E 109.5 . .
N1 C17 H17F 109.5 . .
N4 C17 H17A 109.5 . .
N4 C17 H17B 109.5 . .
N4 C17 H17C 109.5 . .
H18A C18 H18B 109.5 . .
H18A C18 H18C 109.5 . .
H18B C18 H18C 109.5 . .
N4 C18 H18A 109.5 . .
N4 C18 H18B 109.5 . .
N4 C18 H18C 109.5 . .
H18D C18A H18E 109.5 . .
H18D C18A H18F 109.5 . .
H18E C18A H18F 109.5 . .
N1 C18A H18D 109.5 . .
N1 C18A H18E 109.5 . .
N1 C18A H18F 109.5 . .
H19A C19 H19B 108.0 . .
C20 C19 H19A 109.4 . .
C20 C19 H19B 109.4 . .
N4 C19 H19A 109.4 . .
N4 C19 H19B 109.4 . .
N4 C19 C20 111.1(6) . .
H19C C19A H19D 107.9 . .
C20A C19A H19C 109.2 . .
C20A C19A H19D 109.2 . .
N1 C19A H19C 109.2 . .
N1 C19A H19D 109.2 . .
N1 C19A C20A 112.0(5) . .
C19 C20 H20A 108.5 . .
C19 C20 H20B 108.5 . .
C19 C20 Li1 75.6(4) . .
C19 C20 N2 115.2(6) . .
H20A C20 H20B 107.5 . .
Li1 C20 H20A 152.8 . .
Li1 C20 H20B 96.0 . .
N2 C20 H20A 108.5 . .
N2 C20 H20B 108.5 . .
N2 C20 Li1 49.3(2) . .
C19A C20A H20C 110.5 . .
C19A C20A H20D 110.5 . .
H20C C20A H20D 108.7 . .
N2 C20A C19A 106.3(5) . .
N2 C20A H20C 110.5 . .
N2 C20A H20D 110.5 . .
H21A C21 H21B 109.5 . .
H21A C21 H21C 109.5 . .
H21B C21 H21C 109.5 . .
N2 C21 H21A 109.5 . .
N2 C21 H21B 109.5 . .
N2 C21 H21C 109.5 . .
H21D C21A H21E 109.5 . .
H21D C21A H21F 109.5 . .
H21E C21A H21F 109.5 . .
N2 C21A H21D 109.5 . .
N2 C21A H21E 109.5 . .
N2 C21A H21F 109.5 . .
H22A C22 H22B 109.5 . .
H22A C22 H22C 109.5 . .
H22B C22 H22C 109.5 . .
Li1 C22 H22A 155.9 . .
Li1 C22 H22B 83.3 . .
Li1 C22 H22C 83.9 . .
N2 C22 H22A 109.5 . .
N2 C22 H22B 109.5 . .
N2 C22 H22C 109.5 . .
N2 C22 Li1 46.4(3) . .
H22D C22A H22E 109.5 . .
H22D C22A H22F 109.5 . .
H22E C22A H22F 109.5 . .
N2 C22A H22D 109.5 . .
N2 C22A H22E 109.5 . .
N2 C22A H22F 109.5 . .
B1 Li1 H1A 23.9(8) . .
B1 Li1 C2 90.64(13) . .
B1 Li1 C20 130.8(3) . .
B1 Li1 C22 96.1(2) . .
B1 Li1 P1 41.62(8) . .
C1 Li1 B1 78.52(13) . .
C1 Li1 H1A 98.2(8) . .
C1 Li1 C2 32.65(8) . .
C1 Li1 C20 148.5(3) . .
C1 Li1 C22 124.4(3) . .
C1 Li1 P1 38.61(7) . .
C2 Li1 H1A 114.5(8) . .
C2 Li1 C20 135.7(3) . .
C2 Li1 C22 153.7(3) . .
C2 Li1 P1 62.06(8) . .
C20 Li1 H1A 108.2(8) . .
C20 Li1 P1 159.6(3) . .
C22 Li1 H1A 73.8(8) . .
C22 Li1 C20 51.6(3) . .
C22 Li1 P1 108.0(3) . .
N1 Li1 B1 116.2(2) . .
N1 Li1 H1A 106.7(8) . .
N1 Li1 C1 142.8(3) . .
N1 Li1 C2 110.4(2) . .
N1 Li1 N2 81.7(2) . .
N1 Li1 P1 151.7(3) . .
N2 Li1 B1 121.87(19) . .
N2 Li1 H1A 99.9(8) . .
N2 Li1 C1 121.0(2) . .
N2 Li1 C2 136.87(18) . .
N2 Li1 C20 38.7(3) . .
N2 Li1 C22 26.11(19) . .
N2 Li1 N4 95.5(3) . .
N2 Li1 P1 123.35(18) . .
N4 Li1 B1 99.8(2) . .
N4 Li1 H1A 94.0(8) . .
N4 Li1 C1 138.3(3) . .
N4 Li1 C2 106.7(3) . .
N4 Li1 C20 57.7(3) . .
N4 Li1 C22 97.2(3) . .
N4 Li1 P1 134.5(3) . .
P1 Li1 H1A 59.6(8) . .
C17 N1 C18A 104.5(5) . .
C17 N1 Li1 113.2(3) . .
C18A N1 Li1 108.8(4) . .
C19A N1 C17 112.7(4) . .
C19A N1 C18A 111.4(5) . .
C19A N1 Li1 106.2(4) . .
C20 N2 Li1 92.0(3) . .
C20A N2 C21A 106.8(7) . .
C20A N2 C22A 107.3(3) . .
C20A N2 Li1 111.0(4) . .
C21 N2 C20 110.6(11) . .
C21 N2 Li1 106.1(9) . .
C21A N2 C22A 102.0(5) . .
C21A N2 Li1 115.4(6) . .
C22 N2 C20 105.5(6) . .
C22 N2 C21 129.0(10) . .
C22 N2 Li1 107.5(4) . .
C22A N2 Li1 113.6(2) . .
C17 N4 Li1 106.0(4) . .
C18 N4 C17 110.0(6) . .
C18 N4 Li1 118.0(5) . .
C19 N4 C17 114.1(6) . .
C19 N4 C18 108.2(7) . .
C19 N4 Li1 100.4(5) . .
B1 P1 Li1 65.04(11) . .
C1 P1 B1 115.30(11) . .
C1 P1 C5 113.52(9) . .
C1 P1 C11 104.46(9) . .
C1 P1 Li1 53.56(10) . .
C5 P1 B1 110.40(12) . .
C5 P1 Li1 151.51(11) . .
C11 P1 B1 109.39(10) . .
C11 P1 C5 102.76(11) . .
C11 P1 Li1 105.17(11) . .
C103 C105 C104 133(4) . .
C102 C105 C103 58(2) . .
C102 C105 C104 75(3) . .
C102 O100 C102 94.7(17) 2_656 .
C102 C103 C105 57.9(18) . .
C105 C102 O100 172(3) . .
C105 C102 C103 64(2) . .
C105 C102 C104 63(3) . .
C103 C102 O100 124(3) . .
C103 C102 C104 126(3) . .
C104 C102 O100 109.9(14) . .
C105 C104 C102 42.3(10) . .
C104 C104 C105 154.6(11) 2_656 .
C104 C104 C102 112.6(9) 2_656 .

loop_
_geom_bond_atom_site_label_1
_geom_bond_atom_site_label_2
_geom_bond_distance
_geom_bond_site_symmetry_2
B1 H1A 1.12(3) .
B1 H1B 1.05(2) .
B1 H1C 1.15(3) .
B1 Li1 2.635(5) .
B1 P1 1.930(2) .
C1 H1 0.86(2) .
C1 C2 1.457(2) .
C1 Li1 2.241(4) .
C1 P1 1.7385(19) .
C1A H1AA 0.9500 .
C1A C8A 1.352(15) .
C1A C10 1.390(12) .
C1B H1BA 0.9500 .
C1B C8 1.371(12) .
C1B C10A 1.394(14) .
C2 C2 1.451(3) 2_655
C2 C3 1.404(2) .
C2 Li1 2.701(4) .
C3 H3 0.99(2) .
C3 C4 1.388(3) .
C4 C4 1.375(4) 2_655
C4 H4 1.01(2) .
C5 C6 1.381(3) .
C5 C10 1.493(9) .
C5 C10A 1.324(10) .
C5 P1 1.833(2) .
C6 H6A 0.9500 .
C6 H6B 0.9500 .
C6 C7 1.376(6) .
C6 C7A 1.59(7) .
C7 H7 0.9500 .
C7 C8 1.300(13) .
C7A H7A 0.9500 .
C7A C8A 1.17(7) .
C8 H8 0.9500 .
C8A H8A 0.9500 .
C10 H10 0.9500 .
C10A H10A 0.9500 .
C11 C12 1.396(6) .
C11 C12A 1.450(13) .
C11 C16 1.376(3) .
C11 P1 1.818(2) .
C12 H12 0.9500 .
C12 C13 1.367(10) .
C12A H12A 0.9500 .
C12A C13A 1.356(18) .
C13 H13 0.9500 .
C13 C14 1.393(19) .
C13A H13A 0.9500 .
C13A C14A 1.318(16) .
C14 H14 0.9500 .
C14 C15 1.359(19) .
C14A H14A 0.9500 .
C14A C15 1.385(11) .
C15 H15 0.9500 .
C15 H15A 0.9500 .
C15 C16 1.381(3) .
C16 H16 0.9500 .
C17 H17D 0.9800 .
C17 H17E 0.9800 .
C17 H17F 0.9800 .
C17 H17A 0.9800 .
C17 H17B 0.9800 .
C17 H17C 0.9800 .
C17 N1 1.455(6) .
C17 N4 1.494(7) .
C18 H18A 0.9800 .
C18 H18B 0.9800 .
C18 H18C 0.9800 .
C18 N4 1.482(10) .
C18A H18D 0.9800 .
C18A H18E 0.9800 .
C18A H18F 0.9800 .
C18A N1 1.486(7) .
C19 H19A 0.9900 .
C19 H19B 0.9900 .
C19 C20 1.505(12) .
C19 N4 1.442(10) .
C19A H19C 0.9900 .
C19A H19D 0.9900 .
C19A C20A 1.500(8) .
C19A N1 1.451(9) .
C20 H20A 0.9900 .
C20 H20B 0.9900 .
C20 Li1 2.761(8) .
C20 N2 1.727(11) .
C20A H20C 0.9900 .
C20A H20D 0.9900 .
C20A N2 1.350(6) .
C21 H21A 0.9800 .
C21 H21B 0.9800 .
C21 H21C 0.9800 .
C21 N2 1.52(2) .
C21A H21D 0.9800 .
C21A H21E 0.9800 .
C21A H21F 0.9800 .
C21A N2 1.395(13) .
C22 H22A 0.9800 .
C22 H22B 0.9800 .
C22 H22C 0.9800 .
C22 Li1 2.758(9) .
C22 N2 1.273(8) .
C22A H22D 0.9800 .
C22A H22E 0.9800 .
C22A H22F 0.9800 .
C22A N2 1.606(6) .
Li1 H1A 2.06(3) .
Li1 N1 2.041(6) .
Li1 N2 2.094(5) .
Li1 N4 2.150(8) .
Li1 P1 2.784(3) .
C105 C103 1.08(3) .
C105 C102 1.02(2) .
C105 C104 1.35(3) .
O100 C102 1.54(2) .
O100 C102 1.54(2) 2_656
C103 C102 1.03(3) .
C102 C104 1.47(2) .
C104 C104 1.12(2) 2_656

loop_
_geom_torsion_atom_site_label_1
_geom_torsion_atom_site_label_2
_geom_torsion_atom_site_label_3
_geom_torsion_atom_site_label_4
_geom_torsion
_geom_torsion_site_symmetry_1
_geom_torsion_site_symmetry_4
C1 C2 C3 C4 176.48(16) . .
C2 C1 P1 B1 -68.34(19) . .
C2 C1 P1 C5 60.42(19) . .
C2 C1 P1 C11 171.58(15) . .
C2 C1 P1 Li1 -90.05(19) . .
C2 C2 C3 C4 -1.8(3) 2_655 .
C2 C3 C4 C4 0.5(3) . 2_655
C5 C6 C7 C8 -13.5(16) . .
C5 C6 C7A C8A -22(9) . .
C6 C5 C10 C1A 9.9(15) . .
C6 C5 C10A C1B -10.7(16) . .
C6 C5 P1 B1 144.8(2) . .
C6 C5 P1 C1 13.6(2) . .
C6 C5 P1 C11 -98.6(2) . .
C6 C5 P1 Li1 69.8(3) . .
C6 C7 C8 C1B 9(2) . .
C6 C7A C8A C1A 27(10) . .
C7 C6 C7A C8A 111(11) . .
C7A C6 C7 C8 -67(6) . .
C8 C1B C10A C5 7(3) . .
C8A C1A C10 C5 -7(3) . .
C10 C1A C8A C7A -10(6) . .
C10 C5 C6 C7 -15.2(9) . .
C10 C5 C6 C7A 2(3) . .
C10 C5 C10A C1B 92(2) . .
C10 C5 P1 B1 -22.3(5) . .
C10 C5 P1 C1 -153.6(5) . .
C10 C5 P1 C11 94.3(5) . .
C10 C5 P1 Li1 -97.3(5) . .
C10A C1B C8 C7 -5(3) . .
C10A C5 C6 C7 14.4(9) . .
C10A C5 C6 C7A 32(3) . .
C10A C5 C10 C1A -82(2) . .
C10A C5 P1 B1 -52.7(6) . .
C10A C5 P1 C1 176.0(6) . .
C10A C5 P1 C11 63.8(6) . .
C10A C5 P1 Li1 -127.7(6) . .
C11 C12 C13 C14 10.9(16) . .
C11 C12A C13A C14A -8(2) . .
C12 C11 C12A C13A -93(2) . .
C12 C11 C16 C15 13.1(6) . .
C12 C11 P1 B1 169.1(5) . .
C12 C11 P1 C1 -67.0(5) . .
C12 C11 P1 C5 51.8(5) . .
C12 C11 P1 Li1 -122.5(5) . .
C12 C13 C14 C15 -15(2) . .
C12A C11 C12 C13 73.3(16) . .
C12A C11 C16 C15 -17.1(7) . .
C12A C11 P1 B1 -159.0(7) . .
C12A C11 P1 C1 -35.0(7) . .
C12A C11 P1 C5 83.7(7) . .
C12A C11 P1 Li1 -90.6(7) . .
C12A C13A C14A C15 -1(2) . .
C13 C14 C15 C14A -94(3) . .
C13 C14 C15 C16 17.1(18) . .
C13A C14A C15 C14 83(3) . .
C13A C14A C15 C16 1.4(15) . .
C14 C15 C16 C11 -15.9(9) . .
C14A C15 C16 C11 8.9(8) . .
C16 C11 C12 C13 -10.4(11) . .
C16 C11 C12A C13A 17.2(16) . .
C16 C11 P1 B1 2.3(2) . .
C16 C11 P1 C1 126.24(19) . .
C16 C11 P1 C5 -115.02(19) . .
C16 C11 P1 Li1 70.7(2) . .
C19 C20 N2 C20A -99.9(12) . .
C19 C20 N2 C21 147.9(11) . .
C19 C20 N2 C21A 156.4(8) . .
C19 C20 N2 C22 -68.9(8) . .
C19 C20 N2 C22A -85.0(8) . .
C19 C20 N2 Li1 39.9(7) . .
C19A C20A N2 C20 4.0(8) . .
C19A C20A N2 C21 82.9(11) . .
C19A C20A N2 C21A 86.8(7) . .
C19A C20A N2 C22 -146.0(7) . .
C19A C20A N2 C22A -164.4(5) . .
C19A C20A N2 Li1 -39.8(6) . .
C20 C19 N4 C17 -71.4(8) . .
C20 C19 N4 C18 165.8(7) . .
C20 C19 N4 Li1 41.6(7) . .
C20A C19A N1 C17 -163.9(5) . .
C20A C19A N1 C18A 78.9(7) . .
C20A C19A N1 Li1 -39.4(6) . .
Li1 C1 C2 C2 97.2(2) . 2_655
Li1 C1 C2 C3 -81.02(19) . .
Li1 C1 P1 B1 21.71(16) . .
Li1 C1 P1 C5 150.47(14) . .
Li1 C1 P1 C11 -98.37(14) . .
Li1 C2 C3 C4 119.95(18) . .
Li1 C20 N2 C20A -139.8(9) . .
Li1 C20 N2 C21 108.0(9) . .
Li1 C20 N2 C21A 116.5(6) . .
Li1 C20 N2 C22 -108.8(4) . .
Li1 C20 N2 C22A -124.9(4) . .
Li1 C22 N2 C20 97.2(4) . .
Li1 C22 N2 C20A 110.0(4) . .
Li1 C22 N2 C21 -128.9(14) . .
Li1 C22 N2 C21A -143.7(9) . .
Li1 C22 N2 C22A -107.2(8) . .
N1 C17 N4 C18 166.3(14) . .
N1 C17 N4 C19 44.5(8) . .
N1 C17 N4 Li1 -65.0(9) . .
N1 C19A C20A N2 54.1(7) . .
N4 C17 N1 C18A -31.3(9) . .
N4 C17 N1 C19A -152.4(13) . .
N4 C17 N1 Li1 87.0(11) . .
N4 C19 C20 Li1 -31.6(6) . .
N4 C19 C20 N2 -61.8(9) . .
P1 C1 C2 C2 -174.52(16) . 2_655
P1 C1 C2 C3 7.2(2) . .
P1 C1 C2 Li1 88.23(17) . .
P1 C5 C6 C7 177.6(7) . .
P1 C5 C6 C7A -165(3) . .
P1 C5 C10 C1A 177.1(13) . .
P1 C5 C10A C1B -173.6(13) . .
P1 C11 C12 C13 -177.5(8) . .
P1 C11 C12A C13A 179.9(11) . .
P1 C11 C16 C15 179.77(18) . .
C105 C103 C102 O100 177.9(16) . .
C105 C103 C102 C104 3.1(19) . .
C105 C102 C104 C104 -175.5(14) . 2_656
O100 C102 C104 C105 -178.5(14) . .
O100 C102 C104 C104 6.0(12) . 2_656
C103 C105 C102 C104 -177.2(17) . .
C103 C105 C104 C102 3(2) . .
C103 C105 C104 C104 13(4) . 2_656
C103 C102 C104 C105 -3.1(19) . .
C103 C102 C104 C104 -178.6(19) . 2_656
C102 C105 C104 C104 10(3) . 2_656
C102 O100 C102 C103 -177(2) 2_656 .
C102 O100 C102 C104 -1.8(4) 2_656 .
C104 C105 C103 C102 -4(2) . .
C104 C105 C102 C103 177.2(17) . .
